data_1521514
loop_
_publ_author_name
'Licci, F.'
'Marezio, M.'
'Bougerol-Chaillout, C.'
'Santoro, A.'
'Huang, Q.'
'Masini, R.'

_publ_section_title
;
 Synthesis, structure and superconductivity of Hg0.75 Mo0.25 Ba2 Cu O4+d
;
_journal_name_full 'Physica C (Amsterdam)'
_journal_page_first 41
_journal_page_last 48
_journal_volume 325
_journal_year 1999
_chemical_formula_sum 'Ba2 Cu Hg0.752 Mo0.252 O4.584'
_chemical_name_systematic 'Hg0.752 Mo0.252 Ba2 Cu O4.584'
_space_group_IT_number 123
_symmetry_space_group_name_Hall '-P 4 2'
_symmetry_space_group_name_H-M 'P 4/m m m'
_cell_angle_alpha 90
_cell_angle_beta 90
_cell_angle_gamma 90
_cell_formula_units_Z 1
_cell_length_a 3.883
_cell_length_b 3.883
_cell_length_c 9.3547
_cell_volume 141.047
_citation_journal_id_ASTM PHYCE6
_cod_data_source_file Licci_PHYCE6_1999_656.cif
_cod_data_source_block Ba2Cu1Hg0.752Mo0.252O4.584
_cod_original_cell_volume 141.0473
_cod_original_formula_sum 'Ba2 Cu1 Hg0.752 Mo0.252 O4.584'
_cod_database_code 1521514

loop_
_symmetry_equiv_pos_as_xyz
x,y,z
-y,x,z
-x,-y,z
y,-x,z
x,-y,-z
y,x,-z
-x,y,-z
-y,-x,-z
-x,-y,-z
y,-x,-z
x,y,-z
-y,x,-z
-x,y,z
-y,-x,z
x,-y,z
y,x,z

loop_
_atom_site_label
_atom_site_type_symbol
_atom_site_fract_x
_atom_site_fract_y
_atom_site_fract_z
_atom_site_occupancy
_atom_site_U_iso_or_equiv
O3 O-2 0.372 0.372 0 0.146 0.0
O2 O-2 0 0 0.2088 1 0.0
Ba1 Ba+2 0.5 0.5 0.2923 1 0.0
O1 O-2 0 0.5 0.5 1 0.0
Mo1 Mo+6 0.136 0 0 0.063 0.0
Cu1 Cu+2 0 0 0.5 1 0.0
Hg1 Hg+2 0 0 0 0.752 0.0
